data_7113148
loop_
_publ_author_name
'Chowdhury, Rajoshree Roy'
'Crane, Angela K.'
'Fowler, Candace'
'Kwong, Philip'
'Kozak, Christopher M.'

_publ_section_title
;
 Iron(III) amine-bis(phenolate) complexes as catalysts for the coupling of
 alkyl halides with aryl Grignard reagents
;
_journal_coden_ASTM CHCOFS
_journal_issue 1
_journal_name_full
;
 Chemical Communications (Cambridge, United Kingdom)
;
_journal_page_first 94
_journal_page_last 96
_journal_paper_doi 10.1039/b713647a
_journal_year 2008
_chemical_formula_sum 'C29 H43 N O3'
_chemical_formula_weight 453.64
_chemical_name_common 'L1H2, H2(O2NO)BuMe'
_space_group_IT_number 2
_symmetry_cell_setting triclinic
_symmetry_space_group_name_Hall '-P 1'
_symmetry_space_group_name_H-M 'P -1'
_atom_sites_solution_hydrogens geom
_atom_sites_solution_primary direct
_atom_sites_solution_secondary difmap
_audit_creation_method SHELXL-97
_cell_angle_alpha 101.931(6)
_cell_angle_beta 107.410(5)
_cell_angle_gamma 104.170(6)
_cell_formula_units_Z 2
_cell_length_a 10.453(4)
_cell_length_b 11.703(4)
_cell_length_c 12.508(4)
_cell_measurement_reflns_used 7016
_cell_measurement_temperature 153(2)
_cell_measurement_theta_max 30.5601
_cell_measurement_theta_min 2.1617
_cell_volume 1349.2(8)
_computing_cell_refinement 'CrystalClear (Rigaku/MSC Inc., 2005)'
_computing_data_collection 'CrystalClear (Rigaku/MSC Inc., 2005)'
_computing_data_reduction 'CrystalClear (Rigaku/MSC Inc., 2005)'
_computing_molecular_graphics 'CrystalStructure 3.7.0'
_computing_publication_material 'CrystalStructure 3.7.0'
_computing_structure_refinement 'SHELXL-97 (Sheldrick, 1997)'
_computing_structure_solution 'SHELXS-97 (Sheldrick, 1990)'
_diffrn_ambient_temperature 153(2)
_diffrn_detector_area_resol_mean 14.63
_diffrn_measured_fraction_theta_full 0.982
_diffrn_measured_fraction_theta_max 0.982
_diffrn_measurement_device_type 'Rigaku Saturn'
_diffrn_measurement_method \w
_diffrn_radiation_monochromator graphite
_diffrn_radiation_source 'fine-focus sealed tube'
_diffrn_radiation_type MoK\a
_diffrn_radiation_wavelength 0.71070
_diffrn_reflns_av_R_equivalents 0.0184
_diffrn_reflns_av_sigmaI/netI 0.0258
_diffrn_reflns_limit_h_max 13
_diffrn_reflns_limit_h_min -10
_diffrn_reflns_limit_k_max 15
_diffrn_reflns_limit_k_min -15
_diffrn_reflns_limit_l_max 15
_diffrn_reflns_limit_l_min -16
_diffrn_reflns_number 13194
_diffrn_reflns_theta_full 27.49
_diffrn_reflns_theta_max 27.49
_diffrn_reflns_theta_min 2.16
_exptl_absorpt_coefficient_mu 0.071
_exptl_absorpt_correction_T_max 0.9886
_exptl_absorpt_correction_T_min 0.9756
_exptl_absorpt_correction_type numerical
_exptl_absorpt_process_details
;
Higashi, T. (1999). Program for Absorption Correction.
Rigaku Corporation, Tokyo, Japan.
;
_exptl_crystal_colour Colorless
_exptl_crystal_density_diffrn 1.117
_exptl_crystal_density_method 'not measured'
_exptl_crystal_description Prism
_exptl_crystal_F_000 496
_exptl_crystal_size_max 0.45
_exptl_crystal_size_mid 0.30
_exptl_crystal_size_min 0.20
_refine_diff_density_max 0.453
_refine_diff_density_min -0.356
_refine_diff_density_rms 0.051
_refine_ls_extinction_method none
_refine_ls_goodness_of_fit_ref 1.085
_refine_ls_hydrogen_treatment constr
_refine_ls_matrix_type full
_refine_ls_number_parameters 299
_refine_ls_number_reflns 6094
_refine_ls_number_restraints 0
_refine_ls_restrained_S_all 1.085
_refine_ls_R_factor_all 0.0695
_refine_ls_R_factor_gt 0.0647
_refine_ls_shift/su_max 0.000
_refine_ls_shift/su_mean 0.000
_refine_ls_structure_factor_coef Fsqd
_refine_ls_weighting_details 'calc w=1/[\s^2^(Fo^2^)+(0.0919P)^2^+0.6093P] where P=(Fo^2^+2Fc^2^)/3'
_refine_ls_weighting_scheme calc
_refine_ls_wR_factor_gt 0.1791
_refine_ls_wR_factor_ref 0.1847
_reflns_number_gt 5519
_reflns_number_total 6094
_reflns_threshold_expression >2sigma(I)
_cod_duplicate_entry 7102768
_cod_data_source_file b713647a.txt
_cod_data_source_block 1
_cod_depositor_comments
;
The following automatic conversions were performed:

'_exptl_absorpt_correction_type' value 'Numerical' changed to
'numerical' according to
/usr/data/users/saulius/automatic-downloads/retrospective/RSC/lib/dictionaries/cif_core.dic
dictionary named 'cif_core.dic' version 2.4.2 from 2011-04-26.

Automatic conversion script
Id: cif_fix_values 2281 2013-09-26 08:29:07Z andrius 
;
_cod_original_cell_volume 1349.3(8)
_cod_database_code 7113148

loop_
_symmetry_equiv_pos_as_xyz
'x, y, z'
'-x, -y, -z'

loop_
_atom_site_label
_atom_site_type_symbol
_atom_site_fract_x
_atom_site_fract_y
_atom_site_fract_z
_atom_site_U_iso_or_equiv
_atom_site_adp_type
_atom_site_occupancy
_atom_site_symmetry_multiplicity
_atom_site_calc_flag
_atom_site_refinement_flags
O1 O 1.03240(12) 0.42890(11) 0.28217(10) 0.0315(3) Uani 1 1 d .
H40 H 0.9591 0.4643 0.2599 0.031 Uiso 1 1 d .
O2 O 0.76053(13) 0.27005(12) 0.03159(10) 0.0350(3) Uani 1 1 d .
H41 H 0.7794 0.3127 0.1081 0.031 Uiso 1 1 d .
O3 O 0.87455(13) 0.57032(12) 0.19118(12) 0.0394(3) Uani 1 1 d .
N1 N 0.71499(14) 0.37153(12) 0.22797(11) 0.0251(3) Uani 1 1 d .
C1 C 0.61336(17) 0.24521(15) 0.19105(13) 0.0271(3) Uani 1 1 d .
H1 H 0.5395 0.2475 0.2251 0.032 Uiso 1 1 calc R
H2 H 0.6641 0.1915 0.2233 0.032 Uiso 1 1 calc R
C2 C 0.54182(16) 0.18873(14) 0.05852(13) 0.0255(3) Uani 1 1 d .
C3 C 0.39878(17) 0.11773(14) 0.01042(14) 0.0283(3) Uani 1 1 d .
H3 H 0.3466 0.1101 0.0605 0.034 Uiso 1 1 calc R
C4 C 0.33071(18) 0.05763(15) -0.10974(15) 0.0320(4) Uani 1 1 d .
C5 C 0.40997(19) 0.07051(15) -0.18079(14) 0.0326(4) Uani 1 1 d .
H4 H 0.3641 0.0292 -0.2628 0.039 Uiso 1 1 calc R
C6 C 0.55402(19) 0.14137(15) -0.13767(14) 0.0312(4) Uani 1 1 d .
C7 C 0.61895(17) 0.20062(14) -0.01519(14) 0.0273(3) Uani 1 1 d .
C8 C 0.1752(2) -0.01912(18) -0.16033(18) 0.0444(5) Uani 1 1 d .
H5 H 0.1246 0.0205 -0.1181 0.053 Uiso 1 1 calc R
H6 H 0.1649 -0.1020 -0.1519 0.053 Uiso 1 1 calc R
H7 H 0.1353 -0.0256 -0.2438 0.053 Uiso 1 1 calc R
C9 C 0.6389(2) 0.15212(17) -0.21867(16) 0.0397(4) Uani 1 1 d .
C10 C 0.5471(3) 0.0780(2) -0.34778(18) 0.0585(6) Uani 1 1 d .
H8 H 0.4763 0.1162 -0.3785 0.070 Uiso 1 1 calc R
H9 H 0.4990 -0.0072 -0.3528 0.070 Uiso 1 1 calc R
H10 H 0.6077 0.0776 -0.3943 0.070 Uiso 1 1 calc R
C11 C 0.6965(3) 0.2881(2) -0.2146(2) 0.0513(5) Uani 1 1 d .
H11 H 0.6193 0.3234 -0.2269 0.062 Uiso 1 1 calc R
H12 H 0.7352 0.2921 -0.2766 0.062 Uiso 1 1 calc R
H13 H 0.7715 0.3351 -0.1378 0.062 Uiso 1 1 calc R
C12 C 0.7626(2) 0.1018(2) -0.18013(19) 0.0471(5) Uani 1 1 d .
H14 H 0.8130 0.1367 -0.0949 0.057 Uiso 1 1 calc R
H15 H 0.8282 0.1253 -0.2199 0.057 Uiso 1 1 calc R
H16 H 0.7254 0.0115 -0.2011 0.057 Uiso 1 1 calc R
C13 C 0.64478(17) 0.45787(15) 0.18942(14) 0.0290(3) Uani 1 1 d .
H17 H 0.5803 0.4684 0.2320 0.035 Uiso 1 1 calc R
H18 H 0.5863 0.4220 0.1045 0.035 Uiso 1 1 calc R
C14 C 0.74905(19) 0.58440(16) 0.21044(16) 0.0363(4) Uani 1 1 d .
H19 H 0.7756 0.6374 0.2926 0.044 Uiso 1 1 calc R
C15 C 0.6897(2) 0.64982(18) 0.12286(19) 0.0435(5) Uani 1 1 d .
H20 H 0.5852 0.6264 0.0975 0.052 Uiso 1 1 calc R
H21 H 0.7321 0.7408 0.1570 0.052 Uiso 1 1 calc R
C16 C 0.7333(3) 0.6034(3) 0.0220(2) 0.0556(6) Uani 1 1 d .
H42 H 0.7386 0.6615 -0.0252 0.067 Uiso 1 1 calc R
H43 H 0.6669 0.5208 -0.0298 0.067 Uiso 1 1 calc R
C17 C 0.8794(2) 0.5976(2) 0.0856(2) 0.0492(5) Uani 1 1 d .
H22 H 0.9000 0.5320 0.0363 0.059 Uiso 1 1 calc R
H23 H 0.9538 0.6776 0.1044 0.059 Uiso 1 1 calc R
C18 C 0.79487(17) 0.41409(15) 0.35625(13) 0.0277(3) Uani 1 1 d .
H24 H 0.7270 0.4016 0.3969 0.033 Uiso 1 1 calc R
H25 H 0.8472 0.5038 0.3812 0.033 Uiso 1 1 calc R
C19 C 0.89842(16) 0.34707(14) 0.39315(13) 0.0258(3) Uani 1 1 d .
C20 C 1.01334(16) 0.35899(14) 0.35486(12) 0.0247(3) Uani 1 1 d .
C21 C 1.11302(16) 0.29890(14) 0.39106(13) 0.0259(3) Uani 1 1 d .
C22 C 1.09176(17) 0.22758(15) 0.46523(13) 0.0286(3) Uani 1 1 d .
H26 H 1.1579 0.1865 0.4904 0.034 Uiso 1 1 calc R
C23 C 0.97871(18) 0.21355(15) 0.50414(14) 0.0299(3) Uani 1 1 d .
C24 C 0.88335(17) 0.27479(15) 0.46709(13) 0.0286(3) Uani 1 1 d .
H27 H 0.8058 0.2672 0.4929 0.034 Uiso 1 1 calc R
C25 C 1.23755(17) 0.30873(16) 0.34796(15) 0.0307(3) Uani 1 1 d .
C26 C 1.32654(19) 0.44473(18) 0.3753(2) 0.0424(4) Uani 1 1 d .
H28 H 1.2634 0.4942 0.3622 0.051 Uiso 1 1 calc R
H29 H 1.3807 0.4503 0.3236 0.051 Uiso 1 1 calc R
H30 H 1.3922 0.4762 0.4575 0.051 Uiso 1 1 calc R
C27 C 1.3391(2) 0.2457(2) 0.40801(18) 0.0427(4) Uani 1 1 d .
H31 H 1.3652 0.2754 0.4933 0.051 Uiso 1 1 calc R
H32 H 1.4248 0.2657 0.3891 0.051 Uiso 1 1 calc R
H33 H 1.2919 0.1559 0.3798 0.051 Uiso 1 1 calc R
C28 C 1.1791(2) 0.2440(2) 0.21467(16) 0.0414(4) Uani 1 1 d .
H34 H 1.1312 0.2931 0.1731 0.050 Uiso 1 1 calc R
H35 H 1.1112 0.1617 0.1966 0.050 Uiso 1 1 calc R
H36 H 1.2575 0.2359 0.1895 0.050 Uiso 1 1 calc R
C29 C 0.9612(2) 0.13621(19) 0.58516(17) 0.0420(4) Uani 1 1 d .
H37 H 0.9929 0.1906 0.6656 0.050 Uiso 1 1 calc R
H38 H 1.0183 0.0813 0.5829 0.050 Uiso 1 1 calc R
H39 H 0.8610 0.0866 0.5594 0.050 Uiso 1 1 calc R

loop_
_atom_site_aniso_label
_atom_site_aniso_U_11
_atom_site_aniso_U_22
_atom_site_aniso_U_33
_atom_site_aniso_U_23
_atom_site_aniso_U_13
_atom_site_aniso_U_12
O1 0.0302(6) 0.0378(6) 0.0339(6) 0.0180(5) 0.0143(5) 0.0147(5)
O2 0.0299(6) 0.0387(7) 0.0294(6) 0.0020(5) 0.0131(5) 0.0038(5)
O3 0.0318(6) 0.0398(7) 0.0505(8) 0.0217(6) 0.0132(6) 0.0144(5)
N1 0.0255(6) 0.0243(6) 0.0220(6) 0.0043(5) 0.0060(5) 0.0083(5)
C1 0.0274(7) 0.0269(8) 0.0244(7) 0.0060(6) 0.0095(6) 0.0063(6)
C2 0.0280(7) 0.0219(7) 0.0243(7) 0.0054(6) 0.0075(6) 0.0084(6)
C3 0.0294(8) 0.0237(7) 0.0302(8) 0.0078(6) 0.0091(6) 0.0084(6)
C4 0.0317(8) 0.0212(7) 0.0348(8) 0.0064(6) 0.0034(7) 0.0073(6)
C5 0.0410(9) 0.0233(8) 0.0243(7) 0.0034(6) 0.0027(7) 0.0095(7)
C6 0.0438(9) 0.0246(8) 0.0244(8) 0.0062(6) 0.0116(7) 0.0121(7)
C7 0.0302(8) 0.0230(7) 0.0264(8) 0.0056(6) 0.0093(6) 0.0079(6)
C8 0.0350(9) 0.0353(10) 0.0453(11) 0.0040(8) 0.0017(8) 0.0051(8)
C9 0.0587(12) 0.0339(9) 0.0286(8) 0.0086(7) 0.0216(8) 0.0127(8)
C10 0.0820(17) 0.0583(14) 0.0293(10) 0.0057(9) 0.0240(11) 0.0151(12)
C11 0.0761(15) 0.0414(11) 0.0451(11) 0.0186(9) 0.0332(11) 0.0159(10)
C12 0.0618(13) 0.0467(11) 0.0459(11) 0.0129(9) 0.0361(10) 0.0205(10)
C13 0.0273(8) 0.0290(8) 0.0274(8) 0.0048(6) 0.0057(6) 0.0122(6)
C14 0.0373(9) 0.0314(9) 0.0360(9) 0.0072(7) 0.0073(7) 0.0146(7)
C15 0.0438(10) 0.0347(10) 0.0511(11) 0.0175(8) 0.0089(9) 0.0182(8)
C16 0.0515(12) 0.0685(15) 0.0518(13) 0.0323(11) 0.0158(10) 0.0205(11)
C17 0.0461(11) 0.0535(12) 0.0535(12) 0.0243(10) 0.0213(10) 0.0149(10)
C18 0.0273(7) 0.0295(8) 0.0223(7) 0.0026(6) 0.0066(6) 0.0099(6)
C19 0.0245(7) 0.0269(7) 0.0199(7) 0.0019(6) 0.0054(6) 0.0059(6)
C20 0.0254(7) 0.0254(7) 0.0196(7) 0.0048(6) 0.0059(6) 0.0069(6)
C21 0.0259(7) 0.0260(7) 0.0218(7) 0.0037(6) 0.0068(6) 0.0075(6)
C22 0.0313(8) 0.0276(8) 0.0239(7) 0.0054(6) 0.0067(6) 0.0111(6)
C23 0.0361(8) 0.0282(8) 0.0233(7) 0.0075(6) 0.0101(6) 0.0080(6)
C24 0.0287(8) 0.0314(8) 0.0242(7) 0.0058(6) 0.0111(6) 0.0077(6)
C25 0.0275(8) 0.0341(8) 0.0326(8) 0.0104(7) 0.0126(6) 0.0116(7)
C26 0.0288(8) 0.0418(10) 0.0573(12) 0.0154(9) 0.0183(8) 0.0095(8)
C27 0.0388(10) 0.0531(12) 0.0492(11) 0.0207(9) 0.0218(9) 0.0259(9)
C28 0.0415(10) 0.0542(12) 0.0345(9) 0.0114(8) 0.0204(8) 0.0194(9)
C29 0.0530(11) 0.0414(10) 0.0395(10) 0.0193(8) 0.0227(9) 0.0162(9)

loop_
_atom_type_symbol
_atom_type_description
_atom_type_scat_dispersion_real
_atom_type_scat_dispersion_imag
_atom_type_scat_source
C C 0.0033 0.0016 'International Tables Vol C Tables 4.2.6.8 and 6.1.1.4'
H H 0.0000 0.0000 'International Tables Vol C Tables 4.2.6.8 and 6.1.1.4'
N N 0.0061 0.0033 'International Tables Vol C Tables 4.2.6.8 and 6.1.1.4'
O O 0.0106 0.0060 'International Tables Vol C Tables 4.2.6.8 and 6.1.1.4'

loop_
_geom_angle_atom_site_label_1
_geom_angle_atom_site_label_2
_geom_angle_atom_site_label_3
_geom_angle
C17 O3 C14 110.51(14)
C13 N1 C1 111.69(12)
C13 N1 C18 112.06(12)
C1 N1 C18 110.63(12)
N1 C1 C2 113.50(13)
C3 C2 C7 119.52(14)
C3 C2 C1 119.10(14)
C7 C2 C1 121.28(14)
C2 C3 C4 121.24(15)
C5 C4 C3 118.04(15)
C5 C4 C8 121.51(16)
C3 C4 C8 120.45(17)
C4 C5 C6 123.37(15)
C5 C6 C7 116.71(15)
C5 C6 C9 121.95(15)
C7 C6 C9 121.32(16)
O2 C7 C2 119.95(14)
O2 C7 C6 118.93(14)
C2 C7 C6 121.12(15)
C6 C9 C12 109.79(15)
C6 C9 C10 112.13(18)
C12 C9 C10 107.67(17)
C6 C9 C11 110.22(15)
C12 C9 C11 109.97(18)
C10 C9 C11 106.99(17)
N1 C13 C14 113.02(13)
O3 C14 C13 109.88(14)
O3 C14 C15 104.69(16)
C13 C14 C15 112.40(15)
C16 C15 C14 102.69(16)
C15 C16 C17 102.07(18)
O3 C17 C16 105.76(17)
N1 C18 C19 112.73(12)
C24 C19 C20 119.36(14)
C24 C19 C18 120.57(14)
C20 C19 C18 120.06(14)
O1 C20 C19 121.43(14)
O1 C20 C21 117.97(13)
C19 C20 C21 120.60(14)
C22 C21 C20 117.22(14)
C22 C21 C25 121.48(14)
C20 C21 C25 121.28(14)
C23 C22 C21 123.50(15)
C24 C23 C22 117.52(15)
C24 C23 C29 121.04(16)
C22 C23 C29 121.43(16)
C23 C24 C19 121.80(15)
C28 C25 C27 107.82(15)
C28 C25 C21 109.23(14)
C27 C25 C21 111.67(14)
C28 C25 C26 109.85(16)
C27 C25 C26 106.86(15)
C21 C25 C26 111.31(14)

loop_
_geom_bond_atom_site_label_1
_geom_bond_atom_site_label_2
_geom_bond_distance
O1 C20 1.3681(19)
O2 C7 1.375(2)
O3 C17 1.433(3)
O3 C14 1.444(2)
N1 C13 1.465(2)
N1 C1 1.477(2)
N1 C18 1.4779(19)
C1 C2 1.519(2)
C2 C3 1.391(2)
C2 C7 1.401(2)
C3 C4 1.392(2)
C4 C5 1.391(3)
C4 C8 1.511(2)
C5 C6 1.401(3)
C6 C7 1.413(2)
C6 C9 1.538(2)
C9 C12 1.539(3)
C9 C10 1.539(3)
C9 C11 1.541(3)
C13 C14 1.525(3)
C14 C15 1.531(3)
C15 C16 1.508(3)
C16 C17 1.522(3)
C18 C19 1.505(2)
C19 C24 1.393(2)
C19 C20 1.408(2)
C20 C21 1.412(2)
C21 C22 1.400(2)
C21 C25 1.540(2)
C22 C23 1.394(2)
C23 C24 1.390(2)
C23 C29 1.513(2)
C25 C28 1.539(2)
C25 C27 1.540(2)
C25 C26 1.541(3)
